data_4329443
loop_
_publ_author_name
'Skylar J. Ferrara'
'Joel T. Mague'
'James P. Donahue'

_publ_contact_author 'James P. Donahue'
_publ_contact_author_address
;
   James P. Donahue
   Department of Chemistry
   Tulane University
   Percival Stern Hall, Room 2015
   6400 Freret Street
   New Orleans, Louisiana 70118-5698
;
_publ_contact_author_email donahue@tulane.edu
_publ_section_title
;
 Synthesis and Structures of Cuprous Triptycylthiolate Complexes
;
_journal_name_full 'Inorganic Chemistry'
_journal_page_first 6567
_journal_page_last 6576
_journal_paper_doi 10.1021/ic300124n
_journal_volume 51
_journal_year 2012
_chemical_formula_sum 'C59 H65 Cu N S2'
_chemical_formula_weight 915.78
_chemical_name_systematic
; 
 Tetra(n-butyl)ammonium bis(tryptcylthiolato)cuprate(I) 
benzene solvate 
;
_space_group_IT_number 14
_symmetry_cell_setting monoclinic
_symmetry_space_group_name_Hall '-P 2yn'
_symmetry_space_group_name_H-M 'P 1 21/n 1'
_atom_sites_solution_hydrogens geom
_atom_sites_solution_primary direct
_atom_sites_solution_secondary difmap
_audit_creation_method SHELXL-97
_cell_angle_alpha 90.00
_cell_angle_beta 93.6680(10)
_cell_angle_gamma 90.00
_cell_formula_units_Z 4
_cell_length_a 12.8412(10)
_cell_length_b 20.2258(16)
_cell_length_c 18.3842(14)
_cell_measurement_reflns_used 9988
_cell_measurement_temperature 100(2)
_cell_measurement_theta_max 28.00
_cell_measurement_theta_min 2.220
_cell_volume 4765.0(6)
_computing_cell_refinement 'Bruker SAINT (Bruker-AXS 2009)'
_computing_data_collection 'Bruker APEX2 (Bruker-AXS, 2010)'
_computing_data_reduction 'Bruker SAINT (Bruker-AXS 2009)'
_computing_molecular_graphics 'Bruker SHELXTL(Bruker-AXS 2008)'
_computing_publication_material 'Bruker SHELXTL(Bruker-AXS 2008)'
_computing_structure_refinement 'SHELXL (Sheldrick, 2008)'
_computing_structure_solution 'SHELXS (Sheldrick, 2008)'
_diffrn_ambient_temperature 100(2)
_diffrn_measured_fraction_theta_full 1.000
_diffrn_measured_fraction_theta_max 1.000
_diffrn_measurement_device_type 'Bruker Smart APEX CCD'
_diffrn_measurement_method '\f and \w scans'
_diffrn_radiation_monochromator graphite
_diffrn_radiation_source 'fine-focus sealed tube'
_diffrn_radiation_type MoK\a
_diffrn_radiation_wavelength 0.71073
_diffrn_reflns_av_R_equivalents 0.0532
_diffrn_reflns_av_sigmaI/netI 0.0530
_diffrn_reflns_limit_h_max 17
_diffrn_reflns_limit_h_min -16
_diffrn_reflns_limit_k_max 26
_diffrn_reflns_limit_k_min -26
_diffrn_reflns_limit_l_max 24
_diffrn_reflns_limit_l_min -23
_diffrn_reflns_number 41241
_diffrn_reflns_theta_full 28.28
_diffrn_reflns_theta_max 28.28
_diffrn_reflns_theta_min 1.50
_exptl_absorpt_coefficient_mu 0.586
_exptl_absorpt_correction_T_max 0.9486
_exptl_absorpt_correction_T_min 0.8554
_exptl_absorpt_correction_type multi-scan
_exptl_absorpt_process_details 'SADABS (Sheldrick, 2008a)'
_exptl_crystal_colour colourless
_exptl_crystal_density_diffrn 1.277
_exptl_crystal_description prism
_exptl_crystal_F_000 1948
_exptl_crystal_size_max 0.28
_exptl_crystal_size_mid 0.13
_exptl_crystal_size_min 0.09
_refine_diff_density_max 0.703
_refine_diff_density_min -0.828
_refine_diff_density_rms 0.077
_refine_ls_extinction_method none
_refine_ls_goodness_of_fit_ref 1.004
_refine_ls_hydrogen_treatment constr
_refine_ls_matrix_type full
_refine_ls_number_parameters 580
_refine_ls_number_reflns 11236
_refine_ls_number_restraints 2
_refine_ls_restrained_S_all 1.003
_refine_ls_R_factor_all 0.0914
_refine_ls_R_factor_gt 0.0606
_refine_ls_shift/su_max 0.008
_refine_ls_shift/su_mean 0.000
_refine_ls_structure_factor_coef Fsqd
_refine_ls_weighting_details 'calc w=1/[\s^2^(Fo^2^)+(0.0845P)^2^+5.2355P] where P=(Fo^2^+2Fc^2^)/3'
_refine_ls_weighting_scheme calc
_refine_ls_wR_factor_gt 0.1521
_refine_ls_wR_factor_ref 0.1760
_reflns_number_gt 7922
_reflns_number_total 11236
_reflns_threshold_expression >2\s(I)
_cod_data_source_file ic300124n_si_003_09.cif
_cod_data_source_block jpd427_0m
_cod_database_code 4329443

loop_
_symmetry_equiv_pos_as_xyz
'x, y, z'
'-x+1/2, y+1/2, -z+1/2'
'-x, -y, -z'
'x-1/2, -y-1/2, z-1/2'

loop_
_atom_site_label
_atom_site_type_symbol
_atom_site_fract_x
_atom_site_fract_y
_atom_site_fract_z
_atom_site_U_iso_or_equiv
_atom_site_adp_type
_atom_site_occupancy
_atom_site_symmetry_multiplicity
_atom_site_calc_flag
_atom_site_refinement_flags
_atom_site_disorder_assembly
_atom_site_disorder_group
Cu1 Cu 0.41942(3) 0.120059(18) 0.83137(2) 0.03240(12) Uani 1 1 d . . .
S1 S 0.44015(7) 0.20660(4) 0.76475(4) 0.03450(19) Uani 1 1 d . . .
N1 N 0.3306(2) 0.19166(14) 0.12573(16) 0.0386(7) Uani 1 1 d . . .
C1 C 0.4790(2) 0.17236(13) 0.67682(18) 0.0281(6) Uani 1 1 d . . .
S2 S 0.40373(7) 0.03905(4) 0.90601(4) 0.0361(2) Uani 1 1 d . . .
C2 C 0.4047(2) 0.12023(14) 0.64355(17) 0.0295(6) Uani 1 1 d . . .
C3 C 0.3152(3) 0.09569(16) 0.67203(18) 0.0345(7) Uani 1 1 d . . .
H3 H 0.2933 0.1123 0.7157 0.041 Uiso 1 1 calc R . .
C4 C 0.2583(3) 0.04630(18) 0.63546(19) 0.0423(8) Uani 1 1 d . . .
H4 H 0.1989 0.0293 0.6550 0.051 Uiso 1 1 calc R . .
C5 C 0.2897(3) 0.02227(18) 0.5698(2) 0.0433(8) Uani 1 1 d . . .
H5 H 0.2512 -0.0108 0.5453 0.052 Uiso 1 1 calc R . .
C6 C 0.3791(3) 0.04755(16) 0.54024(18) 0.0373(7) Uani 1 1 d . . .
H6 H 0.4001 0.0318 0.4960 0.045 Uiso 1 1 calc R . .
C7 C 0.4356(2) 0.09598(15) 0.57748(17) 0.0304(6) Uani 1 1 d . . .
C8 C 0.5362(2) 0.12744(15) 0.55364(17) 0.0309(6) Uani 1 1 d . . .
H8 H 0.5571 0.1106 0.5068 0.037 Uiso 1 1 calc R . .
C9 C 0.5153(2) 0.20151(15) 0.55279(18) 0.0318(7) Uani 1 1 d . . .
C10 C 0.5205(3) 0.24287(16) 0.49410(19) 0.0374(7) Uani 1 1 d . . .
H10 H 0.5376 0.2260 0.4493 0.045 Uiso 1 1 calc R . .
C11 C 0.5002(3) 0.31045(18) 0.5014(2) 0.0447(8) Uani 1 1 d . . .
H11 H 0.5034 0.3385 0.4615 0.054 Uiso 1 1 calc R . .
C12 C 0.4753(3) 0.33549(17) 0.5684(2) 0.0424(8) Uani 1 1 d . . .
H12 H 0.4630 0.3805 0.5737 0.051 Uiso 1 1 calc R . .
C13 C 0.4687(2) 0.29361(15) 0.6270(2) 0.0349(7) Uani 1 1 d . . .
H13 H 0.4517 0.3105 0.6718 0.042 Uiso 1 1 calc R . .
C14 C 0.4875(2) 0.22602(15) 0.61969(18) 0.0314(7) Uani 1 1 d . . .
C15 C 0.5878(2) 0.13799(14) 0.68322(17) 0.0297(6) Uani 1 1 d . . .
C16 C 0.6531(2) 0.12865(15) 0.74470(18) 0.0334(7) Uani 1 1 d . . .
H16 H 0.6342 0.1443 0.7895 0.040 Uiso 1 1 calc R . .
C17 C 0.7479(3) 0.09562(16) 0.7397(2) 0.0377(7) Uani 1 1 d . . .
H17 H 0.7918 0.0892 0.7813 0.045 Uiso 1 1 calc R . .
C18 C 0.7766(3) 0.07259(16) 0.6736(2) 0.0381(8) Uani 1 1 d . . .
H18 H 0.8398 0.0505 0.6707 0.046 Uiso 1 1 calc R . .
C19 C 0.7118(3) 0.08212(16) 0.61099(19) 0.0353(7) Uani 1 1 d . . .
H19 H 0.7315 0.0669 0.5662 0.042 Uiso 1 1 calc R . .
C20 C 0.6174(2) 0.11467(14) 0.61603(17) 0.0302(6) Uani 1 1 d . . .
C21 C 0.3452(2) -0.02913(13) 0.85192(15) 0.0243(6) Uani 1 1 d . . .
C22 C 0.4027(2) -0.04799(14) 0.78364(15) 0.0263(6) Uani 1 1 d . . .
C23 C 0.4914(2) -0.01813(14) 0.75974(16) 0.0283(6) Uani 1 1 d . . .
H23 H 0.5221 0.0170 0.7858 0.034 Uiso 1 1 calc R . .
C24 C 0.5344(2) -0.04071(15) 0.69671(17) 0.0317(7) Uani 1 1 d . . .
H24 H 0.5938 -0.0205 0.6805 0.038 Uiso 1 1 calc R . .
C25 C 0.4892(3) -0.09309(16) 0.65809(17) 0.0345(7) Uani 1 1 d . . .
H25 H 0.5182 -0.1080 0.6160 0.041 Uiso 1 1 calc R . .
C26 C 0.4004(3) -0.12358(15) 0.68186(17) 0.0321(7) Uani 1 1 d . . .
H26 H 0.3702 -0.1588 0.6558 0.039 Uiso 1 1 calc R . .
C27 C 0.3573(2) -0.10116(15) 0.74456(16) 0.0285(6) Uani 1 1 d . . .
C28 C 0.2619(2) -0.12967(15) 0.77867(18) 0.0305(6) Uani 1 1 d . . .
H28 H 0.2308 -0.1672 0.7514 0.037 Uiso 1 1 calc R . .
C29 C 0.1868(2) -0.07218(15) 0.78533(17) 0.0311(7) Uani 1 1 d . . .
C30 C 0.0838(3) -0.07132(17) 0.75845(19) 0.0390(8) Uani 1 1 d . . .
H30 H 0.0564 -0.1064 0.7307 0.047 Uiso 1 1 calc R . .
C31 C 0.0213(3) -0.01691(19) 0.7736(2) 0.0460(9) Uani 1 1 d . . .
H31 H -0.0485 -0.0159 0.7566 0.055 Uiso 1 1 calc R . .
C32 C 0.0638(3) 0.03511(18) 0.8137(2) 0.0451(9) Uani 1 1 d . . .
H32 H 0.0219 0.0710 0.8238 0.054 Uiso 1 1 calc R . .
C33 C 0.1680(3) 0.03498(16) 0.83933(18) 0.0365(7) Uani 1 1 d . . .
H33 H 0.1959 0.0708 0.8655 0.044 Uiso 1 1 calc R . .
C34 C 0.2295(2) -0.01904(15) 0.82544(16) 0.0298(6) Uani 1 1 d . . .
C35 C 0.3442(2) -0.09469(15) 0.89601(16) 0.0285(6) Uani 1 1 d . . .
C36 C 0.3842(3) -0.10405(16) 0.96738(17) 0.0346(7) Uani 1 1 d . . .
H36 H 0.4180 -0.0698 0.9930 0.041 Uiso 1 1 calc R . .
C37 C 0.3729(3) -0.16575(18) 0.9999(2) 0.0424(8) Uani 1 1 d . . .
H37 H 0.3987 -0.1724 1.0478 0.051 Uiso 1 1 calc R . .
C38 C 0.3239(3) -0.21702(17) 0.9618(2) 0.0432(8) Uani 1 1 d . . .
H38 H 0.3155 -0.2576 0.9845 0.052 Uiso 1 1 calc R . .
C39 C 0.2867(3) -0.20831(16) 0.88901(19) 0.0365(7) Uani 1 1 d . . .
H39 H 0.2548 -0.2430 0.8629 0.044 Uiso 1 1 calc R . .
C40 C 0.2984(2) -0.14702(15) 0.85675(17) 0.0303(6) Uani 1 1 d . . .
C41 C 0.2897(3) 0.22781(18) 0.05707(19) 0.0425(8) Uani 1 1 d . . .
H41A H 0.2195 0.2122 0.0441 0.051 Uiso 1 1 calc R . .
H41B H 0.2849 0.2745 0.0683 0.051 Uiso 1 1 calc R . .
C42 C 0.3534(4) 0.2203(2) -0.0084(2) 0.0593(12) Uani 1 1 d . . .
H42A H 0.3512 0.1746 -0.0244 0.071 Uiso 1 1 calc R . .
H42B H 0.4256 0.2315 0.0051 0.071 Uiso 1 1 calc R . .
C43 C 0.3127(4) 0.2648(2) -0.0713(2) 0.0589(12) Uani 1 1 d . . .
H43A H 0.3413 0.2497 -0.1159 0.071 Uiso 1 1 calc R . .
H43B H 0.2374 0.2606 -0.0772 0.071 Uiso 1 1 calc R . .
C44 C 0.3396(5) 0.3352(3) -0.0603(3) 0.0906(18) Uani 1 1 d . . .
H44A H 0.2988 0.3534 -0.0231 0.136 Uiso 1 1 calc R . .
H44B H 0.3250 0.3589 -0.1050 0.136 Uiso 1 1 calc R . .
H44C H 0.4124 0.3392 -0.0455 0.136 Uiso 1 1 calc R . .
C45 C 0.4387(3) 0.21635(19) 0.1518(2) 0.0449(9) Uani 1 1 d . B .
H45A H 0.4604 0.1938 0.1969 0.054 Uiso 1 1 calc R . .
H45B H 0.4876 0.2044 0.1159 0.054 Uiso 1 1 calc R . .
C46 C 0.4452(3) 0.2902(2) 0.1648(2) 0.0522(10) Uani 1 1 d . . .
H46A H 0.4592 0.3134 0.1203 0.063 Uiso 1 1 calc R A 1
H46B H 0.3808 0.3069 0.1826 0.063 Uiso 1 1 calc R A 1
C47A C 0.5337(7) 0.2982(4) 0.2209(4) 0.0399(13) Uani 0.425(5) 1 d PD B 1
H47A H 0.5870 0.2657 0.2121 0.048 Uiso 0.425(5) 1 calc PR B 1
H47B H 0.5642 0.3417 0.2157 0.048 Uiso 0.425(5) 1 calc PR B 1
C48A C 0.5024(8) 0.2906(4) 0.2964(4) 0.0521(14) Uani 0.425(5) 1 d PD B 1
H48A H 0.4441 0.3190 0.3039 0.078 Uiso 0.425(5) 1 calc PR B 1
H48B H 0.5598 0.3024 0.3299 0.078 Uiso 0.425(5) 1 calc PR B 1
H48C H 0.4830 0.2455 0.3045 0.078 Uiso 0.425(5) 1 calc PR B 1
C47B C 0.5509(5) 0.3224(3) 0.1922(3) 0.0399(13) Uani 0.575(5) 1 d PD B 2
H47C H 0.6003 0.3176 0.1547 0.048 Uiso 0.575(5) 1 calc PR B 2
H47D H 0.5400 0.3693 0.1995 0.048 Uiso 0.575(5) 1 calc PR B 2
C48B C 0.5967(6) 0.2934(3) 0.2607(3) 0.0521(14) Uani 0.575(5) 1 d PD B 2
H48D H 0.5475 0.2966 0.2977 0.078 Uiso 0.575(5) 1 calc PR B 2
H48E H 0.6592 0.3169 0.2760 0.078 Uiso 0.575(5) 1 calc PR B 2
H48F H 0.6131 0.2477 0.2528 0.078 Uiso 0.575(5) 1 calc PR B 2
C49 C 0.3415(3) 0.11817(16) 0.11062(19) 0.0417(8) Uani 1 1 d . . .
H49A H 0.3671 0.0966 0.1554 0.050 Uiso 1 1 calc R . .
H49B H 0.3939 0.1124 0.0754 0.050 Uiso 1 1 calc R . .
C50 C 0.2423(3) 0.08325(19) 0.0821(2) 0.0530(10) Uani 1 1 d . . .
H50A H 0.1852 0.0955 0.1114 0.064 Uiso 1 1 calc R . .
H50B H 0.2245 0.0968 0.0322 0.064 Uiso 1 1 calc R . .
C51 C 0.2582(4) 0.00924(19) 0.0850(2) 0.0546(10) Uani 1 1 d . . .
H51A H 0.3206 -0.0018 0.0606 0.065 Uiso 1 1 calc R . .
H51B H 0.2691 -0.0043 0.1356 0.065 Uiso 1 1 calc R . .
C52 C 0.1671(4) -0.0289(2) 0.0500(2) 0.0626(12) Uani 1 1 d . . .
H52A H 0.1048 -0.0179 0.0736 0.094 Uiso 1 1 calc R . .
H52B H 0.1804 -0.0754 0.0547 0.094 Uiso 1 1 calc R . .
H52C H 0.1581 -0.0175 -0.0007 0.094 Uiso 1 1 calc R . .
C53 C 0.2528(3) 0.20364(18) 0.18296(19) 0.0423(8) Uani 1 1 d . . .
H53A H 0.2494 0.2508 0.1919 0.051 Uiso 1 1 calc R . .
H53B H 0.1845 0.1898 0.1631 0.051 Uiso 1 1 calc R . .
C54 C 0.2750(4) 0.1693(3) 0.2549(3) 0.0842(18) Uani 1 1 d . . .
H54A H 0.2786 0.1220 0.2466 0.101 Uiso 1 1 calc R . .
H54B H 0.3427 0.1836 0.2758 0.101 Uiso 1 1 calc R . .
C55 C 0.1946(4) 0.1828(2) 0.3084(2) 0.0607(11) Uani 1 1 d . . .
H55A H 0.1898 0.2302 0.3153 0.073 Uiso 1 1 calc R . .
H55B H 0.1274 0.1677 0.2877 0.073 Uiso 1 1 calc R . .
C56 C 0.2150(7) 0.1511(4) 0.3809(4) 0.140(3) Uani 1 1 d . . .
H56A H 0.2354 0.1059 0.3745 0.210 Uiso 1 1 calc R . .
H56B H 0.1529 0.1526 0.4073 0.210 Uiso 1 1 calc R . .
H56C H 0.2701 0.1743 0.4079 0.210 Uiso 1 1 calc R . .
C58 C 0.5381(8) 0.4640(6) -0.0571(6) 0.170(5) Uani 1 1 d . . .
H58 H 0.5654 0.4417 -0.0958 0.205 Uiso 1 1 calc R . .
C57 C 0.5415(7) 0.4353(6) 0.0102(5) 0.164(4) Uani 1 1 d . . .
H57 H 0.5662 0.3923 0.0168 0.197 Uiso 1 1 calc R . .
C59 C 0.4924(6) 0.5288(7) -0.0688(4) 0.152(4) Uani 1 1 d . . .
H59 H 0.4856 0.5465 -0.1155 0.183 Uiso 1 1 calc R . .

loop_
_atom_site_aniso_label
_atom_site_aniso_U_11
_atom_site_aniso_U_22
_atom_site_aniso_U_33
_atom_site_aniso_U_23
_atom_site_aniso_U_13
_atom_site_aniso_U_12
Cu1 0.0418(2) 0.0245(2) 0.0314(2) -0.00547(15) 0.00678(16) -0.00354(15)
S1 0.0452(5) 0.0236(4) 0.0358(4) -0.0061(3) 0.0111(3) -0.0023(3)
N1 0.0374(15) 0.0380(15) 0.0399(15) -0.0042(12) -0.0029(12) 0.0156(12)
C1 0.0243(14) 0.0150(12) 0.0460(18) -0.0011(12) 0.0111(13) -0.0012(10)
S2 0.0500(5) 0.0297(4) 0.0286(4) -0.0040(3) 0.0015(3) -0.0043(3)
C2 0.0312(16) 0.0223(14) 0.0349(16) 0.0022(12) 0.0020(12) 0.0016(11)
C3 0.0385(18) 0.0304(16) 0.0348(17) 0.0027(13) 0.0049(14) -0.0018(13)
C4 0.044(2) 0.0418(19) 0.0421(19) 0.0046(16) 0.0081(15) -0.0090(15)
C5 0.048(2) 0.0380(19) 0.0437(19) -0.0059(15) 0.0013(16) -0.0141(15)
C6 0.0430(19) 0.0331(17) 0.0359(17) -0.0005(14) 0.0026(14) -0.0023(14)
C7 0.0323(16) 0.0253(14) 0.0337(16) 0.0036(12) 0.0014(13) 0.0006(12)
C8 0.0342(16) 0.0285(15) 0.0304(15) -0.0008(12) 0.0055(13) 0.0001(12)
C9 0.0263(15) 0.0278(15) 0.0413(17) 0.0020(13) 0.0019(13) -0.0008(11)
C10 0.0375(18) 0.0339(17) 0.0410(18) 0.0007(14) 0.0053(14) -0.0014(13)
C11 0.044(2) 0.0372(19) 0.054(2) 0.0130(17) 0.0070(17) -0.0025(15)
C12 0.0372(18) 0.0269(16) 0.063(2) 0.0021(16) 0.0045(16) 0.0012(13)
C13 0.0281(16) 0.0269(15) 0.050(2) -0.0068(14) 0.0055(14) 0.0000(12)
C14 0.0267(15) 0.0247(14) 0.0429(18) -0.0021(13) 0.0039(13) -0.0013(11)
C15 0.0313(16) 0.0209(13) 0.0367(16) 0.0023(12) 0.0006(13) -0.0022(11)
C16 0.0363(17) 0.0269(15) 0.0368(17) 0.0030(13) 0.0011(13) -0.0080(12)
C17 0.0320(17) 0.0346(17) 0.0455(19) 0.0116(15) -0.0046(14) -0.0080(13)
C18 0.0285(16) 0.0318(17) 0.054(2) 0.0105(15) 0.0040(15) 0.0007(12)
C19 0.0371(18) 0.0302(16) 0.0396(18) 0.0031(14) 0.0111(14) -0.0013(13)
C20 0.0347(16) 0.0212(14) 0.0345(16) 0.0022(12) 0.0006(13) -0.0026(11)
C21 0.0288(15) 0.0213(13) 0.0230(13) 0.0027(11) 0.0026(11) -0.0001(10)
C22 0.0297(15) 0.0233(14) 0.0254(14) 0.0054(11) -0.0008(11) -0.0009(11)
C23 0.0285(15) 0.0231(14) 0.0331(15) 0.0040(12) 0.0006(12) -0.0023(11)
C24 0.0309(16) 0.0284(15) 0.0361(16) 0.0069(13) 0.0051(13) 0.0013(12)
C25 0.0434(19) 0.0323(16) 0.0282(15) 0.0017(13) 0.0049(13) 0.0052(14)
C26 0.0363(17) 0.0271(15) 0.0322(16) -0.0013(12) -0.0030(13) -0.0022(12)
C27 0.0291(15) 0.0250(14) 0.0309(15) 0.0028(12) -0.0019(12) -0.0015(11)
C28 0.0282(15) 0.0255(14) 0.0374(16) 0.0016(12) -0.0009(12) -0.0038(11)
C29 0.0302(16) 0.0307(15) 0.0327(16) 0.0107(13) 0.0042(12) 0.0000(12)
C30 0.0395(19) 0.0347(17) 0.0427(19) 0.0155(15) 0.0021(15) -0.0043(14)
C31 0.0320(18) 0.047(2) 0.059(2) 0.0283(18) 0.0025(16) 0.0057(15)
C32 0.044(2) 0.0353(18) 0.057(2) 0.0214(17) 0.0162(17) 0.0123(15)
C33 0.0417(19) 0.0295(16) 0.0392(18) 0.0083(14) 0.0106(14) 0.0059(13)
C34 0.0344(16) 0.0267(15) 0.0288(15) 0.0080(12) 0.0075(12) 0.0025(12)
C35 0.0284(15) 0.0276(15) 0.0298(15) 0.0019(12) 0.0054(12) 0.0042(11)
C36 0.0393(18) 0.0351(17) 0.0296(16) 0.0030(13) 0.0052(13) 0.0066(13)
C37 0.043(2) 0.048(2) 0.0365(18) 0.0123(16) 0.0094(15) 0.0143(16)
C38 0.048(2) 0.0358(18) 0.047(2) 0.0181(16) 0.0142(16) 0.0074(15)
C39 0.0325(17) 0.0292(16) 0.048(2) 0.0090(14) 0.0075(14) 0.0017(12)
C40 0.0256(15) 0.0285(15) 0.0371(16) 0.0046(13) 0.0034(12) 0.0043(11)
C41 0.046(2) 0.0362(18) 0.0439(19) -0.0016(15) -0.0108(16) 0.0143(15)
C42 0.076(3) 0.061(3) 0.041(2) 0.0012(19) 0.004(2) 0.033(2)
C43 0.077(3) 0.062(3) 0.037(2) -0.0034(19) -0.0001(19) 0.032(2)
C44 0.132(5) 0.076(4) 0.062(3) 0.011(3) -0.009(3) -0.006(3)
C45 0.0358(19) 0.056(2) 0.0422(19) -0.0081(17) -0.0037(15) 0.0169(16)
C46 0.052(2) 0.052(2) 0.052(2) 0.0040(19) -0.0040(18) -0.0002(18)
C47A 0.043(3) 0.027(3) 0.049(4) -0.006(2) 0.000(3) 0.001(2)
C48A 0.068(4) 0.030(2) 0.056(3) 0.000(2) -0.005(3) 0.003(2)
C47B 0.043(3) 0.027(3) 0.049(4) -0.006(2) 0.000(3) 0.001(2)
C48B 0.068(4) 0.030(2) 0.056(3) 0.000(2) -0.005(3) 0.003(2)
C49 0.053(2) 0.0349(18) 0.0370(18) -0.0005(14) -0.0003(16) 0.0175(15)
C50 0.065(3) 0.040(2) 0.054(2) -0.0064(18) 0.000(2) 0.0102(18)
C51 0.078(3) 0.037(2) 0.051(2) 0.0066(17) 0.022(2) 0.0072(19)
C52 0.084(3) 0.049(2) 0.058(3) -0.007(2) 0.028(2) -0.006(2)
C53 0.0382(19) 0.043(2) 0.045(2) -0.0088(16) -0.0003(15) 0.0161(15)
C54 0.088(4) 0.115(4) 0.052(3) 0.012(3) 0.026(3) 0.061(3)
C55 0.064(3) 0.060(3) 0.060(3) -0.007(2) 0.016(2) 0.018(2)
C56 0.181(8) 0.170(8) 0.077(4) 0.008(5) 0.061(5) 0.066(7)
C58 0.146(9) 0.234(13) 0.128(8) 0.062(8) -0.016(6) 0.019(9)
C57 0.138(8) 0.279(13) 0.073(5) 0.012(7) -0.009(5) -0.062(8)
C59 0.077(5) 0.300(15) 0.080(5) 0.014(7) 0.005(4) -0.046(7)

loop_
_atom_type_symbol
_atom_type_description
_atom_type_scat_dispersion_real
_atom_type_scat_dispersion_imag
_atom_type_scat_source
C C 0.0033 0.0016 'International Tables Vol C Tables 4.2.6.8 and 6.1.1.4'
H H 0.0000 0.0000 'International Tables Vol C Tables 4.2.6.8 and 6.1.1.4'
N N 0.0061 0.0033 'International Tables Vol C Tables 4.2.6.8 and 6.1.1.4'
S S 0.1246 0.1234 'International Tables Vol C Tables 4.2.6.8 and 6.1.1.4'
Cu Cu 0.3201 1.2651 'International Tables Vol C Tables 4.2.6.8 and 6.1.1.4'

loop_
_geom_angle_atom_site_label_1
_geom_angle_atom_site_label_2
_geom_angle_atom_site_label_3
_geom_angle
_geom_angle_site_symmetry_1
_geom_angle_site_symmetry_3
S2 Cu1 S1 174.88(4) . .
C1 S1 Cu1 103.95(9) . .
C53 N1 C49 110.8(3) . .
C53 N1 C41 106.9(2) . .
C49 N1 C41 110.4(3) . .
C53 N1 C45 110.9(3) . .
C49 N1 C45 106.6(3) . .
C41 N1 C45 111.3(3) . .
C14 C1 C2 106.7(3) . .
C14 C1 C15 105.5(2) . .
C2 C1 C15 104.9(2) . .
C14 C1 S1 111.76(19) . .
C2 C1 S1 114.3(2) . .
C15 C1 S1 113.0(2) . .
C21 S2 Cu1 106.16(9) . .
C3 C2 C7 119.6(3) . .
C3 C2 C1 127.6(3) . .
C7 C2 C1 112.9(3) . .
C2 C3 C4 120.0(3) . .
C2 C3 H3 120.0 . .
C4 C3 H3 120.0 . .
C3 C4 C5 120.1(3) . .
C3 C4 H4 119.9 . .
C5 C4 H4 119.9 . .
C4 C5 C6 120.2(3) . .
C4 C5 H5 119.9 . .
C6 C5 H5 119.9 . .
C7 C6 C5 119.2(3) . .
C7 C6 H6 120.4 . .
C5 C6 H6 120.4 . .
C6 C7 C2 121.0(3) . .
C6 C7 C8 125.6(3) . .
C2 C7 C8 113.4(3) . .
C9 C8 C20 106.7(2) . .
C9 C8 C7 105.1(2) . .
C20 C8 C7 105.3(2) . .
C9 C8 H8 113.0 . .
C20 C8 H8 113.0 . .
C7 C8 H8 113.0 . .
C10 C9 C14 120.4(3) . .
C10 C9 C8 126.3(3) . .
C14 C9 C8 113.3(3) . .
C9 C10 C11 120.1(3) . .
C9 C10 H10 119.9 . .
C11 C10 H10 119.9 . .
C12 C11 C10 119.8(3) . .
C12 C11 H11 120.1 . .
C10 C11 H11 120.1 . .
C13 C12 C11 119.9(3) . .
C13 C12 H12 120.0 . .
C11 C12 H12 120.0 . .
C12 C13 C14 120.4(3) . .
C12 C13 H13 119.8 . .
C14 C13 H13 119.8 . .
C9 C14 C13 119.3(3) . .
C9 C14 C1 112.9(3) . .
C13 C14 C1 127.8(3) . .
C16 C15 C20 119.6(3) . .
C16 C15 C1 128.3(3) . .
C20 C15 C1 112.1(3) . .
C15 C16 C17 120.0(3) . .
C15 C16 H16 120.0 . .
C17 C16 H16 120.0 . .
C18 C17 C16 120.3(3) . .
C18 C17 H17 119.8 . .
C16 C17 H17 119.8 . .
C17 C18 C19 120.3(3) . .
C17 C18 H18 119.8 . .
C19 C18 H18 119.8 . .
C20 C19 C18 119.4(3) . .
C20 C19 H19 120.3 . .
C18 C19 H19 120.3 . .
C19 C20 C15 120.5(3) . .
C19 C20 C8 126.1(3) . .
C15 C20 C8 113.4(3) . .
C22 C21 C34 106.0(2) . .
C22 C21 C35 103.5(2) . .
C34 C21 C35 103.7(2) . .
C22 C21 S2 115.24(19) . .
C34 C21 S2 115.1(2) . .
C35 C21 S2 112.06(19) . .
C23 C22 C27 119.7(3) . .
C23 C22 C21 126.5(3) . .
C27 C22 C21 113.7(2) . .
C22 C23 C24 119.9(3) . .
C22 C23 H23 120.0 . .
C24 C23 H23 120.0 . .
C25 C24 C23 120.2(3) . .
C25 C24 H24 119.9 . .
C23 C24 H24 119.9 . .
C24 C25 C26 120.3(3) . .
C24 C25 H25 119.9 . .
C26 C25 H25 119.9 . .
C27 C26 C25 119.7(3) . .
C27 C26 H26 120.2 . .
C25 C26 H26 120.2 . .
C26 C27 C22 120.2(3) . .
C26 C27 C28 126.3(3) . .
C22 C27 C28 113.5(3) . .
C29 C28 C40 105.0(3) . .
C29 C28 C27 105.9(2) . .
C40 C28 C27 105.5(2) . .
C29 C28 H28 113.2 . .
C40 C28 H28 113.2 . .
C27 C28 H28 113.2 . .
C30 C29 C34 120.9(3) . .
C30 C29 C28 125.3(3) . .
C34 C29 C28 113.7(3) . .
C29 C30 C31 119.1(3) . .
C29 C30 H30 120.4 . .
C31 C30 H30 120.4 . .
C32 C31 C30 119.6(3) . .
C32 C31 H31 120.2 . .
C30 C31 H31 120.2 . .
C31 C32 C33 121.3(3) . .
C31 C32 H32 119.3 . .
C33 C32 H32 119.3 . .
C34 C33 C32 119.2(3) . .
C34 C33 H33 120.4 . .
C32 C33 H33 120.4 . .
C33 C34 C29 119.8(3) . .
C33 C34 C21 126.5(3) . .
C29 C34 C21 113.7(3) . .
C40 C35 C36 120.3(3) . .
C40 C35 C21 113.3(3) . .
C36 C35 C21 126.4(3) . .
C35 C36 C37 118.9(3) . .
C35 C36 H36 120.5 . .
C37 C36 H36 120.5 . .
C38 C37 C36 120.7(3) . .
C38 C37 H37 119.6 . .
C36 C37 H37 119.6 . .
C37 C38 C39 120.4(3) . .
C37 C38 H38 119.8 . .
C39 C38 H38 119.8 . .
C40 C39 C38 118.7(3) . .
C40 C39 H39 120.6 . .
C38 C39 H39 120.6 . .
C39 C40 C35 120.8(3) . .
C39 C40 C28 125.0(3) . .
C35 C40 C28 114.1(3) . .
C42 C41 N1 116.0(3) . .
C42 C41 H41A 108.3 . .
N1 C41 H41A 108.3 . .
C42 C41 H41B 108.3 . .
N1 C41 H41B 108.3 . .
H41A C41 H41B 107.4 . .
C41 C42 C43 111.5(3) . .
C41 C42 H42A 109.3 . .
C43 C42 H42A 109.3 . .
C41 C42 H42B 109.3 . .
C43 C42 H42B 109.3 . .
H42A C42 H42B 108.0 . .
C44 C43 C42 113.5(4) . .
C44 C43 H43A 108.9 . .
C42 C43 H43A 108.9 . .
C44 C43 H43B 108.9 . .
C42 C43 H43B 108.9 . .
H43A C43 H43B 107.7 . .
C43 C44 H44A 109.5 . .
C43 C44 H44B 109.5 . .
H44A C44 H44B 109.5 . .
C43 C44 H44C 109.5 . .
H44A C44 H44C 109.5 . .
H44B C44 H44C 109.5 . .
C46 C45 N1 114.4(3) . .
C46 C45 H45A 108.7 . .
N1 C45 H45A 108.7 . .
C46 C45 H45B 108.7 . .
N1 C45 H45B 108.7 . .
H45A C45 H45B 107.6 . .
C47A C46 C45 104.3(4) . .
C45 C46 C47B 120.1(4) . .
C47A C46 H46A 110.9 . .
C45 C46 H46A 110.9 . .
C47B C46 H46A 82.3 . .
C47A C46 H46B 110.9 . .
C45 C46 H46B 110.9 . .
C47B C46 H46B 119.3 . .
H46A C46 H46B 108.9 . .
C48A C47A C46 113.4(7) . .
C48A C47A H47A 108.9 . .
C46 C47A H47A 108.9 . .
C48A C47A H47B 108.9 . .
C46 C47A H47B 108.9 . .
H47A C47A H47B 107.7 . .
C48B C47B C46 113.6(5) . .
C48B C47B H47C 108.9 . .
C46 C47B H47C 108.9 . .
C48B C47B H47D 108.9 . .
C46 C47B H47D 108.9 . .
H47C C47B H47D 107.7 . .
C47B C48B H48D 109.5 . .
C47B C48B H48E 109.5 . .
H48D C48B H48E 109.5 . .
C47B C48B H48F 109.5 . .
H48D C48B H48F 109.5 . .
H48E C48B H48F 109.5 . .
N1 C49 C50 115.6(3) . .
N1 C49 H49A 108.4 . .
C50 C49 H49A 108.4 . .
N1 C49 H49B 108.4 . .
C50 C49 H49B 108.4 . .
H49A C49 H49B 107.4 . .
C51 C50 C49 109.9(3) . .
C51 C50 H50A 109.7 . .
C49 C50 H50A 109.7 . .
C51 C50 H50B 109.7 . .
C49 C50 H50B 109.7 . .
H50A C50 H50B 108.2 . .
C52 C51 C50 113.0(4) . .
C52 C51 H51A 109.0 . .
C50 C51 H51A 109.0 . .
C52 C51 H51B 109.0 . .
C50 C51 H51B 109.0 . .
H51A C51 H51B 107.8 . .
C51 C52 H52A 109.5 . .
C51 C52 H52B 109.5 . .
H52A C52 H52B 109.5 . .
C51 C52 H52C 109.5 . .
H52A C52 H52C 109.5 . .
H52B C52 H52C 109.5 . .
C54 C53 N1 116.1(3) . .
C54 C53 H53A 108.3 . .
N1 C53 H53A 108.3 . .
C54 C53 H53B 108.3 . .
N1 C53 H53B 108.3 . .
H53A C53 H53B 107.4 . .
C55 C54 C53 113.2(4) . .
C55 C54 H54A 108.9 . .
C53 C54 H54A 108.9 . .
C55 C54 H54B 108.9 . .
C53 C54 H54B 108.9 . .
H54A C54 H54B 107.8 . .
C56 C55 C54 114.9(4) . .
C56 C55 H55A 108.6 . .
C54 C55 H55A 108.6 . .
C56 C55 H55B 108.6 . .
C54 C55 H55B 108.6 . .
H55A C55 H55B 107.5 . .
C55 C56 H56A 109.5 . .
C55 C56 H56B 109.5 . .
H56A C56 H56B 109.5 . .
C55 C56 H56C 109.5 . .
H56A C56 H56C 109.5 . .
H56B C56 H56C 109.5 . .
C59 C58 C57 120.6(12) . .
C59 C58 H58 119.7 . .
C57 C58 H58 119.7 . .
C59 C57 C58 119.0(12) 3_665 .
C59 C57 H57 120.5 3_665 .
C58 C57 H57 120.5 . .
C58 C59 C57 120.1(10) . 3_665
C58 C59 H59 119.9 . .
C57 C59 H59 119.9 3_665 .

loop_
_geom_bond_atom_site_label_1
_geom_bond_atom_site_label_2
_geom_bond_distance
_geom_bond_site_symmetry_2
Cu1 S2 2.1549(9) .
Cu1 S1 2.1624(9) .
S1 C1 1.856(3) .
N1 C53 1.516(4) .
N1 C49 1.520(4) .
N1 C41 1.523(4) .
N1 C45 1.524(5) .
C1 C14 1.519(4) .
C1 C2 1.524(4) .
C1 C15 1.558(4) .
S2 C21 1.833(3) .
C2 C3 1.385(4) .
C2 C7 1.391(4) .
C3 C4 1.386(5) .
C3 H3 0.9300 .
C4 C5 1.386(5) .
C4 H4 0.9300 .
C5 C6 1.398(5) .
C5 H5 0.9300 .
C6 C7 1.375(4) .
C6 H6 0.9300 .
C7 C8 1.530(4) .
C8 C9 1.522(4) .
C8 C20 1.522(4) .
C8 H8 0.9800 .
C9 C10 1.370(5) .
C9 C14 1.394(4) .
C10 C11 1.399(5) .
C10 H10 0.9300 .
C11 C12 1.388(5) .
C11 H11 0.9300 .
C12 C13 1.378(5) .
C12 H12 0.9300 .
C13 C14 1.396(4) .
C13 H13 0.9300 .
C15 C16 1.377(4) .
C15 C20 1.397(4) .
C16 C17 1.397(5) .
C16 H16 0.9300 .
C17 C18 1.374(5) .
C17 H17 0.9300 .
C18 C19 1.389(5) .
C18 H18 0.9300 .
C19 C20 1.388(4) .
C19 H19 0.9300 .
C21 C22 1.544(4) .
C21 C34 1.547(4) .
C21 C35 1.555(4) .
C22 C23 1.386(4) .
C22 C27 1.399(4) .
C23 C24 1.392(4) .
C23 H23 0.9300 .
C24 C25 1.383(4) .
C24 H24 0.9300 .
C25 C26 1.391(5) .
C25 H25 0.9300 .
C26 C27 1.387(4) .
C26 H26 0.9300 .
C27 C28 1.525(4) .
C28 C29 1.520(4) .
C28 C40 1.522(4) .
C28 H28 0.9800 .
C29 C30 1.383(5) .
C29 C34 1.396(4) .
C30 C31 1.400(5) .
C30 H30 0.9300 .
C31 C32 1.377(6) .
C31 H31 0.9300 .
C32 C33 1.390(5) .
C32 H32 0.9300 .
C33 C34 1.382(4) .
C33 H33 0.9300 .
C35 C40 1.390(4) .
C35 C36 1.391(4) .
C36 C37 1.395(5) .
C36 H36 0.9300 .
C37 C38 1.381(5) .
C37 H37 0.9300 .
C38 C39 1.402(5) .
C38 H38 0.9300 .
C39 C40 1.386(4) .
C39 H39 0.9300 .
C41 C42 1.507(5) .
C41 H41A 0.9700 .
C41 H41B 0.9700 .
C42 C43 1.530(5) .
C42 H42A 0.9700 .
C42 H42B 0.9700 .
C43 C44 1.476(7) .
C43 H43A 0.9700 .
C43 H43B 0.9700 .
C44 H44A 0.9600 .
C44 H44B 0.9600 .
C44 H44C 0.9600 .
C45 C46 1.514(5) .
C45 H45A 0.9700 .
C45 H45B 0.9700 .
C46 C47A 1.494(10) .
C46 C47B 1.560(7) .
C46 H46A 0.9700 .
C46 H46B 0.9700 .
C47A C48A 1.4771(5) .
C47A H47A 0.9700 .
C47A H47B 0.9700 .
C48A H48A 0.9600 .
C48A H48B 0.9600 .
C48A H48C 0.9600 .
C47B C48B 1.4771(5) .
C47B H47C 0.9700 .
C47B H47D 0.9700 .
C48B H48D 0.9600 .
C48B H48E 0.9600 .
C48B H48F 0.9600 .
C49 C50 1.520(6) .
C49 H49A 0.9700 .
C49 H49B 0.9700 .
C50 C51 1.511(5) .
C50 H50A 0.9700 .
C50 H50B 0.9700 .
C51 C52 1.511(6) .
C51 H51A 0.9700 .
C51 H51B 0.9700 .
C52 H52A 0.9600 .
C52 H52B 0.9600 .
C52 H52C 0.9600 .
C53 C54 1.505(6) .
C53 H53A 0.9700 .
C53 H53B 0.9700 .
C54 C55 1.497(6) .
C54 H54A 0.9700 .
C54 H54B 0.9700 .
C55 C56 1.488(8) .
C55 H55A 0.9700 .
C55 H55B 0.9700 .
C56 H56A 0.9600 .
C56 H56B 0.9600 .
C56 H56C 0.9600 .
C58 C59 1.447(14) .
C58 C57 1.365(11) .
C58 H58 0.9300 .
C57 C59 1.392(13) 3_665
C57 H57 0.9300 .
C59 C57 1.392(13) 3_665
C59 H59 0.9300 .
